data_4075953
loop_
_publ_author_name
'Weng, Wei'
'Guo, Chengyun'
'Moura, Claudia'
'Yang, Lin'
'Foxman, Bruce M.'
'Ozerov, Oleg V.'

_publ_section_title
;
 Competitive Activation of N&#x2212;C and C&#x2212;H Bonds of the PNP
 Framework by Monovalent Rhodium and Iridium
;
_journal_issue 14
_journal_name_full Organometallics
_journal_page_first 3487
_journal_paper_doi 10.1021/om050346o
_journal_volume 24
_journal_year 2005
_chemical_formula_moiety 'C27 H39 Br2 N1 P2'
_chemical_formula_sum 'C27 H39 Br2 N P2'
_chemical_formula_weight 599.37
_space_group_IT_number 14
_symmetry_cell_setting monoclinic
_symmetry_space_group_name_Hall '-P 2ybc'
_symmetry_space_group_name_H-M 'P 1 21/c 1'
_atom_sites_solution_hydrogens geom
_atom_sites_solution_primary direct
_audit_creation_date 04-12-14
_audit_creation_method CRYSTALS_ver_12.51
_cell_angle_alpha 90
_cell_angle_beta 90.269(12)
_cell_angle_gamma 90
_cell_formula_units_Z 4
_cell_length_a 16.651(3)
_cell_length_b 8.2918(12)
_cell_length_c 20.935(3)
_cell_measurement_reflns_used 25
_cell_measurement_temperature 294
_cell_measurement_theta_max 45
_cell_measurement_theta_min 21
_cell_volume 2890.4(8)
_computing_cell_refinement 'USER DEFINED CELL REFINEMENT'
_computing_data_collection 'USER DEFINED DATA COLLECTION'
_computing_data_reduction 'USER DEFINED DATA REDUCTION'
_computing_molecular_graphics 'CAMERON (Watkin et al., 1996)'
_computing_publication_material 'CRYSTALS (Betteridge et al., 2003)'
_computing_structure_refinement 'CRYSTALS (Betteridge et al., 2003)'
_computing_structure_solution 'SIR92 (Altomare et al., 1994)'
_diffrn_ambient_temperature 294
_diffrn_measured_fraction_theta_full 1.000
_diffrn_measured_fraction_theta_max 1.000
_diffrn_measurement_device_type Unknown
_diffrn_measurement_method \w/2\q
_diffrn_radiation_monochromator graphite
_diffrn_radiation_type 'Cu K\a'
_diffrn_radiation_wavelength 1.54178
_diffrn_reflns_av_R_equivalents 0.011
_diffrn_reflns_limit_h_max 20
_diffrn_reflns_limit_h_min -20
_diffrn_reflns_limit_k_max 10
_diffrn_reflns_limit_k_min 0
_diffrn_reflns_limit_l_max 26
_diffrn_reflns_limit_l_min 0
_diffrn_reflns_number 6063
_diffrn_reflns_theta_full 74.165
_diffrn_reflns_theta_max 74.165
_diffrn_reflns_theta_min 2.654
_diffrn_standards_decay_% 16.30
_diffrn_standards_number 3
_exptl_absorpt_coefficient_mu 4.703
_exptl_absorpt_correction_T_max 0.51
_exptl_absorpt_correction_T_min 0.20
_exptl_absorpt_correction_type psi-scan
_exptl_absorpt_process_details
; 
 Azimutal absorption correction (North et al., 1968) 
;
_exptl_crystal_colour colorless
_exptl_crystal_density_diffrn 1.377
_exptl_crystal_description prism
_exptl_crystal_F_000 1232
_exptl_crystal_size_max 0.58
_exptl_crystal_size_mid 0.58
_exptl_crystal_size_min 0.14
_refine_diff_density_max 0.74
_refine_diff_density_min -0.61
_refine_ls_extinction_coef 37(6)
_refine_ls_extinction_method 'Larson 1970 Crystallographic Computing eq 22'
_refine_ls_goodness_of_fit_ref 1.0430
_refine_ls_hydrogen_treatment noref
_refine_ls_matrix_type full
_refine_ls_number_parameters 290
_refine_ls_number_reflns 3855
_refine_ls_number_restraints 0
_refine_ls_R_factor_all 0.0900
_refine_ls_R_factor_gt 0.0533
_refine_ls_shift/su_max 0.000999
_refine_ls_structure_factor_coef F
_refine_ls_weighting_details
;
 Method, part 1, Chebychev polynomial, (Watkin, 1994, Prince, 1982) 
 [weight] = 1.0/[A~0~*T~0~(x)+A~1~*T~1~(x) ... +A~n-1~]*T~n-1~(x)] 
 where A~i~ are the Chebychev coefficients listed below and x= Fcalc/Fmax 
 Method = Robust Weighting (Prince, 1982) 
 W = [weight] * [1-(deltaF/6*sigmaF)^2^]^2^ 
 A~i~ are: 
 2.72 2.08 1.91 
;
_refine_ls_weighting_scheme calc
_refine_ls_wR_factor_all 0.1386
_refine_ls_wR_factor_gt 0.0701
_refine_ls_wR_factor_ref 0.0701
_reflns_limit_h_max 20
_reflns_limit_h_min 0
_reflns_limit_k_max 10
_reflns_limit_k_min 0
_reflns_limit_l_max 26
_reflns_limit_l_min -26
_reflns_number_gt 3855
_reflns_number_total 5888
_reflns_threshold_expression I>1.96u(I)
_oxford_diffrn_Wilson_B_factor 0.00
_oxford_diffrn_Wilson_scale 0.00
_oxford_refine_ls_scale 0.6241(18)
_oxford_structure_analysis_title OZ017B
_cod_data_source_file om050346osi20050503_044401.cif
_cod_data_source_block Compound1d_cif
_cod_depositor_comments
;
The following automatic conversions were performed:

'_symmetry_cell_setting' value 'Monoclinic' changed to 'monoclinic'
according to /home/saulius/struct/CIF-dictionaries/cif_core.dic
dictionary named 'cif_core.dic' version 2.4.1 from 2010-06-29.

Automatic conversion script
Id: cif_fix_values 1715 2011-07-08 13:25:40Z adriana 
;
_cod_original_sg_symbol_H-M 'P 1 21/c 1 '
_cod_original_formula_sum 'C27 H39 Br2 N1 P2'
_cod_database_code 4075953

loop_
_symmetry_equiv_pos_as_xyz
x,y,z
-x,-y,-z
-x,y+1/2,-z+1/2
x,-y+1/2,z+1/2

loop_
_atom_site_label
_atom_site_type_symbol
_atom_site_fract_x
_atom_site_fract_y
_atom_site_fract_z
_atom_site_U_iso_or_equiv
_atom_site_occupancy
_atom_site_adp_type
C1 C 0.6451(2) 0.2775(5) 0.29666(17) 0.0497 1.0000 Uani
C2 C 0.6895(2) 0.3685(5) 0.25171(19) 0.0536 1.0000 Uani
C3 C 0.6755(2) 0.3466(6) 0.18648(19) 0.0586 1.0000 Uani
C4 C 0.6199(2) 0.2362(6) 0.16584(19) 0.0564 1.0000 Uani
C5 C 0.5745(2) 0.1526(6) 0.2085(2) 0.0606 1.0000 Uani
C6 C 0.5847(2) 0.1718(6) 0.2745(2) 0.0591 1.0000 Uani
C7 C 0.5269(3) 0.0753(8) 0.3152(2) 0.0805 1.0000 Uani
C8 C 0.5209(3) 0.1164(8) 0.3854(2) 0.0790 1.0000 Uani
C9 C 0.5983(2) 0.0737(6) 0.41834(19) 0.0617 1.0000 Uani
C10 C 0.6027(3) -0.0586(7) 0.4596(2) 0.0661 1.0000 Uani
C11 C 0.6744(3) -0.0971(6) 0.4869(2) 0.0659 1.0000 Uani
C12 C 0.7435(3) -0.0122(6) 0.4738(2) 0.0635 1.0000 Uani
C13 C 0.7415(2) 0.1185(5) 0.43145(18) 0.0543 1.0000 Uani
C14 C 0.6676(2) 0.1604(5) 0.40400(17) 0.0522 1.0000 Uani
C15 C 0.8586(3) 0.4277(10) 0.2300(3) 0.0919 1.0000 Uani
C16 C 0.9367(4) 0.4935(13) 0.2617(4) 0.1384 1.0000 Uani
C17 C 0.8628(4) 0.2493(11) 0.2241(3) 0.1095 1.0000 Uani
C18 C 0.7429(5) 0.6852(8) 0.2281(3) 0.1021 1.0000 Uani
C19 C 0.8113(8) 0.8043(12) 0.2185(5) 0.1677 1.0000 Uani
C20 C 0.6736(7) 0.7662(11) 0.2599(7) 0.1671 1.0000 Uani
C21 C 0.8300(3) 0.3862(7) 0.4753(3) 0.0785 1.0000 Uani
C22 C 0.8764(4) 0.5371(9) 0.4577(4) 0.1087 1.0000 Uani
C23 C 0.8488(4) 0.3296(10) 0.5424(3) 0.1043 1.0000 Uani
C24 C 0.9153(3) 0.0940(7) 0.4326(2) 0.0702 1.0000 Uani
C25 C 0.9130(4) -0.0527(8) 0.3889(3) 0.0912 1.0000 Uani
C26 C 0.9951(3) 0.1835(9) 0.4251(3) 0.0985 1.0000 Uani
C27 C 0.6353(3) 0.4489(7) 0.3922(2) 0.0728 1.0000 Uani
P1 P 0.77144(7) 0.50636(15) 0.27714(5) 0.0616 1.0000 Uani
P2 P 0.83205(6) 0.23435(15) 0.41023(5) 0.0576 1.0000 Uani
Br1 Br 0.60447(3) 0.20097(8) 0.07685(2) 0.0770 1.0000 Uani
Br2 Br 0.67966(4) -0.27478(8) 0.54443(3) 0.0882 1.0000 Uani
N1 N 0.66301(19) 0.2986(4) 0.36311(15) 0.0538 1.0000 Uani
H31 H 0.7047 0.4085 0.1563 0.0761 1.0000 Uiso
H51 H 0.5349 0.0796 0.1931 0.0787 1.0000 Uiso
H71 H 0.5425 -0.0347 0.3123 0.1046 1.0000 Uiso
H72 H 0.4749 0.0883 0.2971 0.1046 1.0000 Uiso
H81 H 0.5109 0.2285 0.3901 0.1027 1.0000 Uiso
H82 H 0.4781 0.0570 0.4039 0.1027 1.0000 Uiso
H101 H 0.5562 -0.1208 0.4685 0.0859 1.0000 Uiso
H121 H 0.7928 -0.0425 0.4936 0.0826 1.0000 Uiso
H151 H 0.8550 0.4715 0.1881 0.1195 1.0000 Uiso
H161 H 0.9334 0.6076 0.2652 0.1800 1.0000 Uiso
H162 H 0.9816 0.4655 0.2362 0.1800 1.0000 Uiso
H163 H 0.9428 0.4477 0.3030 0.1800 1.0000 Uiso
H171 H 0.8148 0.2105 0.2047 0.1424 1.0000 Uiso
H172 H 0.9075 0.2206 0.1985 0.1424 1.0000 Uiso
H173 H 0.8686 0.2029 0.2654 0.1424 1.0000 Uiso
H181 H 0.7256 0.6482 0.1873 0.1326 1.0000 Uiso
H191 H 0.8549 0.7513 0.1983 0.2178 1.0000 Uiso
H192 H 0.8284 0.8448 0.2588 0.2178 1.0000 Uiso
H193 H 0.7934 0.8910 0.1925 0.2178 1.0000 Uiso
H201 H 0.6313 0.6907 0.2656 0.2170 1.0000 Uiso
H202 H 0.6902 0.8066 0.3003 0.2170 1.0000 Uiso
H203 H 0.6552 0.8528 0.2340 0.2170 1.0000 Uiso
H211 H 0.7756 0.4204 0.4770 0.1020 1.0000 Uiso
H221 H 0.8629 0.5684 0.4153 0.1411 1.0000 Uiso
H222 H 0.9324 0.5157 0.4603 0.1411 1.0000 Uiso
H223 H 0.8631 0.6216 0.4864 0.1411 1.0000 Uiso
H231 H 0.8185 0.2353 0.5514 0.1355 1.0000 Uiso
H232 H 0.9045 0.3061 0.5459 0.1355 1.0000 Uiso
H233 H 0.8352 0.4120 0.5720 0.1355 1.0000 Uiso
H241 H 0.9092 0.0607 0.4757 0.0912 1.0000 Uiso
H251 H 0.8632 -0.1072 0.3940 0.1187 1.0000 Uiso
H252 H 0.9558 -0.1235 0.3997 0.1187 1.0000 Uiso
H253 H 0.9184 -0.0190 0.3458 0.1187 1.0000 Uiso
H261 H 0.9959 0.2747 0.4525 0.1280 1.0000 Uiso
H262 H 1.0381 0.1134 0.4360 0.1280 1.0000 Uiso
H263 H 1.0008 0.2179 0.3821 0.1280 1.0000 Uiso
H271 H 0.6502 0.4506 0.4361 0.0946 1.0000 Uiso
H272 H 0.6591 0.5380 0.3710 0.0946 1.0000 Uiso
H273 H 0.5785 0.4558 0.3885 0.0946 1.0000 Uiso

loop_
_atom_site_aniso_label
_atom_site_aniso_U_11
_atom_site_aniso_U_22
_atom_site_aniso_U_33
_atom_site_aniso_U_23
_atom_site_aniso_U_13
_atom_site_aniso_U_12
C1 0.0418(18) 0.062(2) 0.0455(18) 0.0017(17) -0.0051(14) 0.0044(17)
C2 0.050(2) 0.058(3) 0.052(2) 0.0016(18) -0.0043(16) 0.0054(18)
C3 0.057(2) 0.071(3) 0.048(2) 0.0034(19) 0.0020(17) 0.002(2)
C4 0.054(2) 0.065(3) 0.051(2) -0.0033(18) -0.0081(17) 0.0075(19)
C5 0.050(2) 0.072(3) 0.060(2) -0.001(2) -0.0119(18) -0.002(2)
C6 0.045(2) 0.078(3) 0.055(2) 0.004(2) -0.0057(16) -0.003(2)
C7 0.053(2) 0.126(5) 0.063(3) 0.012(3) -0.008(2) -0.034(3)
C8 0.047(2) 0.120(5) 0.070(3) 0.014(3) 0.003(2) -0.015(3)
C9 0.052(2) 0.084(3) 0.049(2) -0.003(2) 0.0047(17) -0.010(2)
C10 0.069(3) 0.081(3) 0.049(2) -0.006(2) 0.0105(19) -0.019(2)
C11 0.082(3) 0.067(3) 0.049(2) 0.002(2) 0.012(2) -0.011(2)
C12 0.065(2) 0.074(3) 0.051(2) 0.001(2) 0.0021(18) 0.001(2)
C13 0.056(2) 0.063(3) 0.0437(18) -0.0003(17) -0.0003(16) -0.0017(19)
C14 0.051(2) 0.063(2) 0.0422(17) -0.0020(17) -0.0004(15) -0.0012(18)
C15 0.070(3) 0.127(5) 0.078(3) 0.000(4) 0.008(3) -0.017(3)
C16 0.069(4) 0.225(11) 0.122(6) -0.014(6) 0.013(4) -0.043(5)
C17 0.094(4) 0.146(7) 0.089(4) -0.010(4) 0.002(3) 0.045(4)
C18 0.136(6) 0.068(4) 0.102(4) 0.012(3) -0.038(4) -0.024(4)
C19 0.246(12) 0.105(6) 0.152(8) 0.043(6) -0.035(8) -0.074(7)
C20 0.156(9) 0.083(5) 0.263(14) 0.029(7) -0.052(9) 0.020(6)
C21 0.065(3) 0.087(4) 0.083(3) -0.011(3) -0.014(2) -0.009(3)
C22 0.102(5) 0.090(5) 0.134(6) -0.007(4) -0.030(4) -0.025(4)
C23 0.117(5) 0.126(6) 0.070(3) -0.022(4) -0.008(3) -0.016(4)
C24 0.054(2) 0.092(4) 0.064(3) 0.017(3) 0.0007(19) 0.010(2)
C25 0.081(4) 0.088(4) 0.105(4) 0.012(3) 0.016(3) 0.014(3)
C26 0.051(3) 0.127(5) 0.117(5) 0.013(4) -0.017(3) 0.002(3)
C27 0.076(3) 0.085(3) 0.057(2) -0.009(2) -0.006(2) 0.019(3)
P1 0.0622(6) 0.0668(7) 0.0558(6) 0.0036(5) -0.0084(5) -0.0096(5)
P2 0.0476(5) 0.0718(7) 0.0534(5) 0.0087(5) -0.0071(4) -0.0041(5)
Br1 0.0884(4) 0.0936(4) 0.0490(3) -0.0119(2) -0.0096(2) 0.0068(3)
Br2 0.1139(5) 0.0777(4) 0.0733(4) 0.0187(3) 0.0211(3) -0.0013(3)
N1 0.0527(18) 0.067(2) 0.0421(15) -0.0020(15) -0.0029(13) 0.0046(16)

loop_
_atom_type_symbol
_atom_type_scat_dispersion_real
_atom_type_scat_dispersion_imag
_atom_type_scat_Cromer_Mann_a1
_atom_type_scat_Cromer_Mann_b1
_atom_type_scat_Cromer_Mann_a2
_atom_type_scat_Cromer_Mann_b2
_atom_type_scat_Cromer_Mann_a3
_atom_type_scat_Cromer_Mann_b3
_atom_type_scat_Cromer_Mann_a4
_atom_type_scat_Cromer_Mann_b4
_atom_type_scat_Cromer_Mann_c
_atom_type_scat_source
Br -0.6763 1.2805 17.1789 2.1723 5.2358 16.5796 5.6377 0.2609 3.9851 41.4328 2.9557 'International Tables Vol C 4.2.6.8 and 6.1.1.4'
P 0.2955 0.4335 6.4345 1.9067 4.1791 27.1570 1.7800 0.5260 1.4908 68.1645 1.1149 'International Tables Vol C 4.2.6.8 and 6.1.1.4'
N 0.0311 0.0180 12.2126 0.0057 3.1322 9.8933 2.0125 28.9975 1.1663 0.5826 -11.5290 'International Tables Vol C 4.2.6.8 and 6.1.1.4'
C 0.0181 0.0091 2.3100 20.8439 1.0200 10.2075 1.5886 0.5687 0.8650 51.6512 0.2156 'International Tables Vol C 4.2.6.8 and 6.1.1.4'
H 0.0000 0.0000 0.4930 10.5109 0.3229 26.1257 0.1402 3.1424 0.0408 57.7998 0.0030 'International Tables Vol C 4.2.6.8 and 6.1.1.4'

loop_
_geom_angle_atom_site_label_1
_geom_angle_atom_site_label_2
_geom_angle_atom_site_label_3
_geom_angle
_geom_angle_publ_flag
C2 C1 C6 119.1(4) yes
C2 C1 N1 118.2(4) yes
C6 C1 N1 122.7(4) yes
C1 C2 C3 119.6(4) yes
C1 C2 P1 121.5(3) yes
C3 C2 P1 118.7(3) yes
C2 C3 C4 120.3(4) yes
C2 C3 H31 119.842 no
C4 C3 H31 119.842 no
C3 C4 C5 120.7(4) yes
C3 C4 Br1 120.0(3) yes
C5 C4 Br1 119.4(3) yes
C4 C5 C6 121.5(4) yes
C4 C5 H51 119.235 no
C6 C5 H51 119.235 no
C1 C6 C5 118.6(4) yes
C1 C6 C7 126.6(4) yes
C5 C6 C7 114.8(4) yes
C6 C7 C8 118.2(4) yes
C6 C7 H71 107.259 no
C8 C7 H71 107.261 no
C6 C7 H72 107.259 no
C8 C7 H72 107.260 no
H71 C7 H72 109.467 no
C7 C8 C9 109.5(4) yes
C7 C8 H81 109.477 no
C9 C8 H81 109.477 no
C7 C8 H82 109.476 no
C9 C8 H82 109.477 no
H81 C8 H82 109.467 no
C8 C9 C10 120.8(4) yes
C8 C9 C14 119.3(4) yes
C10 C9 C14 119.8(4) yes
C9 C10 C11 119.2(4) yes
C9 C10 H101 120.402 no
C11 C10 H101 120.402 no
C10 C11 C12 122.0(4) yes
C10 C11 Br2 119.0(4) yes
C12 C11 Br2 119.0(4) yes
C11 C12 C13 120.2(4) yes
C11 C12 H121 119.902 no
C13 C12 H121 119.903 no
C12 C13 C14 118.1(4) yes
C12 C13 P2 122.5(3) yes
C14 C13 P2 119.3(3) yes
C13 C14 C9 120.7(4) yes
C13 C14 N1 119.3(4) yes
C9 C14 N1 120.0(4) yes
C16 C15 C17 110.2(7) yes
C16 C15 P1 107.5(5) yes
C17 C15 P1 115.2(5) yes
C16 C15 H151 107.898 no
C17 C15 H151 107.899 no
P1 C15 H151 107.899 no
C15 C16 H161 109.467 no
C15 C16 H162 109.465 no
H161 C16 H162 109.478 no
C15 C16 H163 109.465 no
H161 C16 H163 109.477 no
H162 C16 H163 109.475 no
C15 C17 H171 109.467 no
C15 C17 H172 109.465 no
H171 C17 H172 109.475 no
C15 C17 H173 109.467 no
H171 C17 H173 109.478 no
H172 C17 H173 109.476 no
C19 C18 C20 110.3(8) yes
C19 C18 P1 113.6(6) yes
C20 C18 P1 107.9(6) yes
C19 C18 H181 108.303 no
C20 C18 H181 108.307 no
P1 C18 H181 108.304 no
C18 C19 H191 109.468 no
C18 C19 H192 109.461 no
H191 C19 H192 109.485 no
C18 C19 H193 109.458 no
H191 C19 H193 109.481 no
H192 C19 H193 109.474 no
C18 C20 H201 109.463 no
C18 C20 H202 109.463 no
H201 C20 H202 109.476 no
C18 C20 H203 109.466 no
H201 C20 H203 109.480 no
H202 C20 H203 109.480 no
C22 C21 C23 112.2(5) yes
C22 C21 P2 111.7(4) yes
C23 C21 P2 117.8(5) yes
C22 C21 H211 104.531 no
C23 C21 H211 104.532 no
P2 C21 H211 104.532 no
C21 C22 H221 109.468 no
C21 C22 H222 109.467 no
H221 C22 H222 109.476 no
C21 C22 H223 109.467 no
H221 C22 H223 109.475 no
H222 C22 H223 109.475 no
C21 C23 H231 109.466 no
C21 C23 H232 109.466 no
H231 C23 H232 109.478 no
C21 C23 H233 109.465 no
H231 C23 H233 109.475 no
H232 C23 H233 109.476 no
C25 C24 C26 110.2(5) yes
C25 C24 P2 109.3(4) yes
C26 C24 P2 108.4(4) yes
C25 C24 H241 109.630 no
C26 C24 H241 109.631 no
P2 C24 H241 109.630 no
C24 C25 H251 109.467 no
C24 C25 H252 109.467 no
H251 C25 H252 109.476 no
C24 C25 H253 109.466 no
H251 C25 H253 109.475 no
H252 C25 H253 109.476 no
C24 C26 H261 109.467 no
C24 C26 H262 109.468 no
H261 C26 H262 109.475 no
C24 C26 H263 109.467 no
H261 C26 H263 109.475 no
H262 C26 H263 109.476 no
N1 C27 H271 109.468 no
N1 C27 H272 109.467 no
H271 C27 H272 109.476 no
N1 C27 H273 109.467 no
H271 C27 H273 109.475 no
H272 C27 H273 109.475 no
C15 P1 C18 100.5(4) yes
C15 P1 C2 101.8(2) yes
C18 P1 C2 98.4(2) yes
C24 P2 C21 104.8(2) yes
C24 P2 C13 102.8(2) yes
C21 P2 C13 99.1(2) yes
C27 N1 C1 116.3(3) yes
C27 N1 C14 116.7(3) yes
C1 N1 C14 119.6(3) yes

loop_
_geom_bond_atom_site_label_1
_geom_bond_atom_site_label_2
_geom_bond_distance
_geom_bond_publ_flag
C1 C2 1.418(6) yes
C1 C6 1.410(6) yes
C1 N1 1.432(5) yes
C2 C3 1.396(5) yes
C2 P1 1.855(4) yes
C3 C4 1.371(6) yes
C3 H31 0.950 no
C4 C5 1.362(6) yes
C4 Br1 1.902(4) yes
C5 C6 1.402(6) yes
C5 H51 0.950 no
C6 C7 1.517(6) yes
C7 C8 1.512(7) yes
C7 H71 0.950 no
C7 H72 0.950 no
C8 C9 1.502(6) yes
C8 H81 0.950 no
C8 H82 0.950 no
C9 C10 1.399(7) yes
C9 C14 1.394(6) yes
C10 C11 1.358(7) yes
C10 H101 0.950 no
C11 C12 1.378(6) yes
C11 Br2 1.905(5) yes
C12 C13 1.401(6) yes
C12 H121 0.950 no
C13 C14 1.399(6) yes
C13 P2 1.844(4) yes
C14 N1 1.432(6) yes
C15 C16 1.556(9) yes
C15 C17 1.486(10) yes
C15 P1 1.876(6) yes
C15 H151 0.950 no
C16 H161 0.950 no
C16 H162 0.950 no
C16 H163 0.950 no
C17 H171 0.950 no
C17 H172 0.950 no
C17 H173 0.950 no
C18 C19 1.522(11) yes
C18 C20 1.494(14) yes
C18 P1 1.864(7) yes
C18 H181 0.950 no
C19 H191 0.950 no
C19 H192 0.950 no
C19 H193 0.950 no
C20 H201 0.950 no
C20 H202 0.950 no
C20 H203 0.950 no
C21 C22 1.517(9) yes
C21 C23 1.512(9) yes
C21 P2 1.856(6) yes
C21 H211 0.950 no
C22 H221 0.950 no
C22 H222 0.950 no
C22 H223 0.950 no
C23 H231 0.950 no
C23 H232 0.950 no
C23 H233 0.950 no
C24 C25 1.522(9) yes
C24 C26 1.530(8) yes
C24 P2 1.868(5) yes
C24 H241 0.950 no
C25 H251 0.950 no
C25 H252 0.950 no
C25 H253 0.950 no
C26 H261 0.950 no
C26 H262 0.950 no
C26 H263 0.950 no
C27 N1 1.463(6) yes
C27 H271 0.950 no
C27 H272 0.950 no
C27 H273 0.950 no

loop_
_cod_related_entry_id
_cod_related_entry_database
_cod_related_entry_code
1 ChemSpider 21152922
